data_4023123
loop_
_publ_author_name
'David M. Hodgson'
'Philip G. Humphreys'
'Steven M. Miles'
'Christopher A. J. Brierley'
'John G. Ward'

_publ_contact_author_address
;Department of Chemistry
University of Oxford
Chemistry Research Laboratory
Mansfield Road
Oxford
OX1 3TA
United Kingdom
;
_publ_contact_author_email david.hodgson@chem.ox.ac.uk
_publ_contact_author_name 'Prof David M. Hodgson'
_publ_contact_author_phone '01865 275697'
_publ_section_title
;
 Dimerization and Isomerization Reactions of
 \a-Lithiated Terminal Aziridines
;
_journal_name_full 'Journal of Organic Chemistry'
_journal_page_first 10009
_journal_page_last 10021
_journal_paper_doi 10.1021/jo701901t
_journal_volume 72
_journal_year 2007
_chemical_compound_source 'synthesis as described'
_chemical_formula_moiety 'C6 H13 N1 O2 S1'
_chemical_formula_sum 'C6 H13 N O2 S'
_chemical_formula_weight 163.24
_space_group_IT_number 14
_symmetry_cell_setting monoclinic
_symmetry_Int_Tables_number 14
_symmetry_space_group_name_Hall '-P 2yn'
_symmetry_space_group_name_H-M 'P 1 21/n 1'
_atom_sites_solution_hydrogens geom
_atom_sites_solution_primary direct
_cell_angle_alpha 90
_cell_angle_beta 95.364(3)
_cell_angle_gamma 90
_cell_formula_units_Z 4
_cell_length_a 6.2355(2)
_cell_length_b 12.8291(6)
_cell_length_c 10.4457(4)
_cell_measurement_reflns_used 6756
_cell_measurement_temperature 150
_cell_measurement_theta_max 28
_cell_measurement_theta_min 5
_cell_volume 831.95(6)
_computing_cell_refinement
; 
KappaCCD software 'DENZO' (Otwinowski & Minor, 1996) 
;
_computing_data_collection
; 
KappaCCD software 'Collect' (Nonius, 2000) 
;
_computing_data_reduction
; 
KappaCCD software 'DENZO' (Otwinowski & Minor, 1996) 
;
_computing_publication_material
; 
CRYSTALS (Watkin et al, 2001) 
;
_computing_structure_refinement
; 
CRYSTALS (Watkin et al, 2001) 
;
_computing_structure_solution 'SIR92 (Giacovazzo et al, 1992)'
_diffrn_ambient_temperature 150
_diffrn_measured_fraction_theta_full 0.997
_diffrn_measured_fraction_theta_max 0.997
_diffrn_measurement_device_type
; 
Nonius KappaCCD 
;
_diffrn_measurement_method \w
_diffrn_radiation_monochromator graphite
_diffrn_radiation_type 'Mo K\a'
_diffrn_radiation_wavelength 0.71073
_diffrn_reflns_av_R_equivalents 0.047
_diffrn_reflns_limit_h_max 8
_diffrn_reflns_limit_h_min -8
_diffrn_reflns_limit_k_max 15
_diffrn_reflns_limit_k_min -16
_diffrn_reflns_limit_l_max 13
_diffrn_reflns_limit_l_min -13
_diffrn_reflns_number 6765
_diffrn_reflns_theta_full 27.465
_diffrn_reflns_theta_max 27.465
_diffrn_reflns_theta_min 5.126
_diffrn_standards_decay_% 0.00
_diffrn_standards_interval_count 0
_diffrn_standards_interval_time 0
_diffrn_standards_number 0
_exptl_absorpt_coefficient_mu 0.334
_exptl_absorpt_correction_T_max 0.95
_exptl_absorpt_correction_T_min 0.84
_exptl_absorpt_correction_type multi-scan
_exptl_absorpt_process_details
; 
 Denzo/Scalepack (Otwinowski & Minor, 1996) 
;
_exptl_crystal_colour ' colourless '
_exptl_crystal_density_diffrn 1.303
_exptl_crystal_description ' fragment '
_exptl_crystal_F_000 352
_exptl_crystal_recrystallization_method 'Slow evaporation from a CH2Cl2 solution'
_exptl_crystal_size_max 0.50
_exptl_crystal_size_mid 0.20
_exptl_crystal_size_min 0.16
_exptl_crystal_thermal_history
; 
The material was crystallised at ambient temperature. A suitable crystal 
was cooled rapidly to 150K for single-crystal X-ray diffraction analysis. 
;
_refine_diff_density_max 0.24
_refine_diff_density_min -0.30
_refine_ls_extinction_method None
_refine_ls_goodness_of_fit_ref 1.0756
_refine_ls_hydrogen_treatment mixed
_refine_ls_matrix_type full
_refine_ls_number_parameters 107
_refine_ls_number_reflns 1304
_refine_ls_number_restraints 0
_refine_ls_R_factor_all 0.0574
_refine_ls_R_factor_gt 0.0338
_refine_ls_shift/su_max 0.000490
_refine_ls_structure_factor_coef F
_refine_ls_weighting_details
;
 Method, part 1, Chebychev polynomial, (Watkin, 1994, Prince, 1982) 
 [weight] = 1.0/[A~0~*T~0~(x)+A~1~*T~1~(x) ... +A~n-1~]*T~n-1~(x)] 
 where A~i~ are the Chebychev coefficients listed below and x= Fcalc/Fmax 
 Method = Robust Weighting (Prince, 1982) 
 W = [weight] * [1-(deltaF/6*sigmaF)^2^]^2^ 
 A~i~ are: 
 0.836 0.434 0.531 
;
_refine_ls_weighting_scheme calc
_refine_ls_wR_factor_all 0.0540
_refine_ls_wR_factor_gt 0.0421
_refine_ls_wR_factor_ref 0.0421
_reflns_limit_h_max 8
_reflns_limit_h_min -8
_reflns_limit_k_max 16
_reflns_limit_k_min 0
_reflns_limit_l_max 13
_reflns_limit_l_min 0
_reflns_number_gt 1304
_reflns_number_total 1891
_reflns_threshold_expression I>3.00u(I)
_cod_data_source_file jo701901t-File005.cif
_cod_data_source_block arc1315
_cod_original_sg_symbol_H-M 'P 21/n'
_cod_original_formula_sum 'C6 H13 N1 O2 S1'
_cod_database_code 4023123

loop_
_symmetry_equiv_pos_as_xyz
x,y,z
-x,-y,-z
-x+1/2,y+1/2,-z+1/2
x+1/2,-y+1/2,z+1/2

loop_
_atom_site_label
_atom_site_type_symbol
_atom_site_fract_x
_atom_site_fract_y
_atom_site_fract_z
_atom_site_U_iso_or_equiv
_atom_site_occupancy
_atom_site_adp_type
N1 N 0.3429(2) 0.66353(11) 0.65736(14) 0.0236 1.0000 Uani
C1 C 0.2867(3) 0.60406(16) 0.77128(19) 0.0302 1.0000 Uani
C2 C 0.2593(4) 0.55535(16) 0.6443(2) 0.0335 1.0000 Uani
S1 S 0.60225(7) 0.67808(3) 0.63727(4) 0.0229 1.0000 Uani
O1 O 0.7353(2) 0.60972(11) 0.72032(15) 0.0373 1.0000 Uani
O2 O 0.6199(2) 0.67023(12) 0.50119(14) 0.0374 1.0000 Uani
C3 C 0.6476(3) 0.81135(13) 0.68784(17) 0.0219 1.0000 Uani
C4 C 0.8830(3) 0.83432(15) 0.6670(2) 0.0343 1.0000 Uani
C5 C 0.6083(3) 0.82227(17) 0.82878(18) 0.0330 1.0000 Uani
C6 C 0.4974(3) 0.88213(15) 0.60365(19) 0.0306 1.0000 Uani
H11 H 0.410(4) 0.5814(19) 0.824(2) 0.031(6) 1.0000 Uiso
H12 H 0.164(4) 0.6319(18) 0.808(2) 0.033(6) 1.0000 Uiso
H21 H 0.357(4) 0.5030(19) 0.625(2) 0.030(6) 1.0000 Uiso
H22 H 0.119(5) 0.552(2) 0.601(3) 0.049(7) 1.0000 Uiso
H41 H 0.9188 0.9077 0.6934 0.0415 1.0000 Uiso
H42 H 0.9792 0.7852 0.7199 0.0415 1.0000 Uiso
H43 H 0.9047 0.8250 0.5740 0.0415 1.0000 Uiso
H51 H 0.6335 0.8962 0.8566 0.0395 1.0000 Uiso
H52 H 0.7092 0.7755 0.8821 0.0395 1.0000 Uiso
H53 H 0.4563 0.8023 0.8403 0.0395 1.0000 Uiso
H61 H 0.5215 0.9562 0.6311 0.0368 1.0000 Uiso
H62 H 0.3445 0.8623 0.6128 0.0368 1.0000 Uiso
H63 H 0.5276 0.8743 0.5118 0.0368 1.0000 Uiso

loop_
_atom_site_aniso_label
_atom_site_aniso_U_11
_atom_site_aniso_U_22
_atom_site_aniso_U_33
_atom_site_aniso_U_23
_atom_site_aniso_U_13
_atom_site_aniso_U_12
N1 0.0217(7) 0.0215(7) 0.0284(8) 0.0018(6) 0.0057(6) -0.0017(6)
C1 0.0306(10) 0.0286(9) 0.0329(10) 0.0049(8) 0.0109(8) -0.0001(8)
C2 0.0334(11) 0.0265(10) 0.0411(12) -0.0009(8) 0.0061(9) -0.0086(8)
S1 0.0196(2) 0.0181(2) 0.0320(3) -0.00372(18) 0.00691(15) 0.00101(16)
O1 0.0245(7) 0.0234(7) 0.0635(10) 0.0069(6) 0.0011(6) 0.0056(5)
O2 0.0414(8) 0.0376(8) 0.0358(8) -0.0171(6) 0.0183(6) -0.0091(6)
C3 0.0223(8) 0.0162(8) 0.0277(8) -0.0021(7) 0.0045(6) -0.0003(6)
C4 0.0256(9) 0.0264(10) 0.0517(12) -0.0057(8) 0.0088(8) -0.0066(7)
C5 0.0388(11) 0.0330(10) 0.0270(9) -0.0075(8) 0.0026(7) -0.0005(8)
C6 0.0338(10) 0.0227(9) 0.0355(10) 0.0042(8) 0.0041(8) 0.0041(8)

loop_
_atom_type_symbol
_atom_type_scat_dispersion_real
_atom_type_scat_dispersion_imag
_atom_type_scat_Cromer_Mann_a1
_atom_type_scat_Cromer_Mann_b1
_atom_type_scat_Cromer_Mann_a2
_atom_type_scat_Cromer_Mann_b2
_atom_type_scat_Cromer_Mann_a3
_atom_type_scat_Cromer_Mann_b3
_atom_type_scat_Cromer_Mann_a4
_atom_type_scat_Cromer_Mann_b4
_atom_type_scat_Cromer_Mann_c
_atom_type_scat_source
'C   ' 0.0033 0.0016 2.3100 20.8439 1.0200 10.2075 1.5886 0.5687 0.8650 51.6512 0.2156 International_Tables_Vol_IV_Table_2.2B
'H   ' 0.0000 0.0000 0.4930 10.5109 0.3229 26.1257 0.1402 3.1424 0.0408 57.7998 0.0030 International_Tables_Vol_IV_Table_2.2B
'N   ' 0.0061 0.0033 12.2126 0.0057 3.1322 9.8933 2.0125 28.9975 1.1663 0.5826 -11.5290 International_Tables_Vol_IV_Table_2.2B
'O   ' 0.0106 0.0060 3.0485 13.2771 2.2868 5.7011 1.5463 0.3239 0.8670 32.9089 0.2508 International_Tables_Vol_IV_Table_2.2B
'S   ' 0.1246 0.1234 6.9053 1.4679 5.2034 22.2151 1.4379 0.2536 1.5863 56.1720 0.8669 International_Tables_Vol_IV_Table_2.2B

loop_
_geom_angle_atom_site_label_1
_geom_angle_atom_site_label_2
_geom_angle_atom_site_label_3
_geom_angle
_geom_angle_publ_flag
C1 N1 C2 59.03(13) yes
C1 N1 S1 117.73(13) yes
C2 N1 S1 115.54(13) yes
N1 C1 C2 60.53(12) yes
N1 C1 H11 112.5(14) no
C2 C1 H11 114.5(14) no
N1 C1 H12 113.0(14) no
C2 C1 H12 119.9(14) no
H11 C1 H12 120.8(20) no
N1 C2 C1 60.44(12) yes
N1 C2 H21 117.2(14) no
C1 C2 H21 118.6(14) no
N1 C2 H22 112.6(18) no
C1 C2 H22 118.2(16) no
H21 C2 H22 117(2) no
N1 S1 O1 111.61(8) yes
N1 S1 O2 106.40(8) yes
O1 S1 O2 117.33(9) yes
N1 S1 C3 101.38(8) yes
O1 S1 C3 109.58(9) yes
O2 S1 C3 109.33(8) yes
S1 C3 C4 105.45(12) yes
S1 C3 C5 109.61(12) yes
C4 C3 C5 111.29(15) yes
S1 C3 C6 108.95(13) yes
C4 C3 C6 110.40(15) yes
C5 C3 C6 110.96(15) yes
C3 C4 H41 109.467 no
C3 C4 H42 109.467 no
H41 C4 H42 109.476 no
C3 C4 H43 109.467 no
H41 C4 H43 109.476 no
H42 C4 H43 109.476 no
C3 C5 H51 109.466 no
C3 C5 H52 109.466 no
H51 C5 H52 109.476 no
C3 C5 H53 109.466 no
H51 C5 H53 109.476 no
H52 C5 H53 109.476 no
C3 C6 H61 109.467 no
C3 C6 H62 109.467 no
H61 C6 H62 109.475 no
C3 C6 H63 109.467 no
H61 C6 H63 109.476 no
H62 C6 H63 109.476 no

loop_
_geom_bond_atom_site_label_1
_geom_bond_atom_site_label_2
_geom_bond_distance
_geom_bond_publ_flag
N1 C1 1.483(2) yes
N1 C2 1.484(2) yes
N1 S1 1.6606(15) yes
C1 C2 1.462(3) yes
C1 H11 0.95(2) no
C1 H12 0.96(2) no
C2 H21 0.94(2) no
C2 H22 0.95(3) no
S1 O1 1.4406(14) yes
S1 O2 1.4395(15) yes
S1 C3 1.8040(17) yes
C3 C4 1.533(2) yes
C3 C5 1.521(3) yes
C3 C6 1.524(2) yes
C4 H41 1.000 no
C4 H42 1.000 no
C4 H43 1.000 no
C5 H51 1.000 no
C5 H52 1.000 no
C5 H53 1.000 no
C6 H61 1.000 no
C6 H62 1.000 no
C6 H63 1.000 no

loop_
_cod_related_entry_id
_cod_related_entry_database
_cod_related_entry_code
1 ChemSpider 10630173
